data_7037646
loop_
_publ_author_name
'Yakubovich, Olga V.'
'Kiriukhina, Galina V.'
'Dimitrova, Olga V.'
'Zvereva, Elena A.'
'Shvanskaya, Larisa V.'
'Volkova, Olga S.'
'Vasiliev, Alexander N.'

_publ_section_title
;
 An open framework crystal structure and physical properties of
 RbCuAl(PO4)2.
;
_journal_issue 6
_journal_name_full 'Dalton transactions (Cambridge, England : 2003)'
_journal_page_first 2598
_journal_page_last 2604
_journal_paper_doi 10.1039/c5dt04543f
_journal_volume 45
_journal_year 2016
_chemical_formula_moiety 'Al Cu O8 P2 Rb'
_chemical_formula_sum 'Al Cu O8 P2 Rb'
_chemical_formula_weight 365.93
_chemical_name_common 'Rubidium copper aluminophosphate'
_chemical_name_systematic
;
Rubidium copper aluminium phosphate
;
_space_group_crystal_system monoclinic
_space_group_IT_number 14
_space_group_name_Hall '-P 2ybc'
_space_group_name_H-M_alt 'P 1 21/c 1'
_symmetry_space_group_name_Hall '-P 2ybc'
_symmetry_space_group_name_H-M 'P 1 21/c 1'
_atom_sites_solution_primary direct
_atom_sites_solution_secondary difmap
_audit_creation_method SHELXL-2014/7
_audit_update_record
;
2015-06-30 # Formatted by publCIF

;
_cell_angle_alpha 90
_cell_angle_beta 100.410(10)
_cell_angle_gamma 90
_cell_formula_units_Z 4
_cell_length_a 5.0723(8)
_cell_length_b 14.070(2)
_cell_length_c 9.3520(10)
_cell_measurement_reflns_used 4449
_cell_measurement_temperature 293(2)
_cell_measurement_theta_max 32.4954
_cell_measurement_theta_min 2.6402
_cell_volume 656.44(16)
_computing_cell_refinement
;
CrysAlisPro, Agilent Technologies,
Version 1.171.35.21 (release 20-01-2012 CrysAlis171 .NET)
(compiled Jan 23 2012,18:06:46)
;
_computing_data_collection
;
CrysAlisPro, Agilent Technologies,
Version 1.171.35.21 (release 20-01-2012 CrysAlis171 .NET)
(compiled Jan 23 2012,18:06:46)
;
_computing_data_reduction
;
CrysAlisPro, Agilent Technologies,
Version 1.171.35.21 (release 20-01-2012 CrysAlis171 .NET)
(compiled Jan 23 2012,18:06:46)
;
_computing_molecular_graphics 'DIMOND (Brandenburg, 2006)'
_computing_structure_refinement 'SHELXL-2014/7 (Sheldrick, 2014)'
_computing_structure_solution 'SIR-92 (Altomare et al., 1994)'
_diffrn_ambient_temperature 293(2)
_diffrn_detector_area_resol_mean 16.0630
_diffrn_measured_fraction_theta_full 1.000
_diffrn_measured_fraction_theta_max 1.000
_diffrn_measurement_device_type 'Xcalibur, Sapphire3'
_diffrn_measurement_method \w
_diffrn_radiation_type MoK\a
_diffrn_radiation_wavelength 0.71073
_diffrn_reflns_av_R_equivalents 0.0516
_diffrn_reflns_av_unetI/netI 0.0304
_diffrn_reflns_laue_measured_fraction_full 1.000
_diffrn_reflns_laue_measured_fraction_max 1.000
_diffrn_reflns_limit_h_max 6
_diffrn_reflns_limit_h_min -6
_diffrn_reflns_limit_k_max 18
_diffrn_reflns_limit_k_min -18
_diffrn_reflns_limit_l_max 12
_diffrn_reflns_limit_l_min -12
_diffrn_reflns_number 10519
_diffrn_reflns_point_group_measured_fraction_full 1.000
_diffrn_reflns_point_group_measured_fraction_max 1.000
_diffrn_reflns_theta_full 25.242
_diffrn_reflns_theta_max 27.500
_diffrn_reflns_theta_min 2.646
_diffrn_source 'Enhance (Mo) X-ray Source'
_exptl_absorpt_coefficient_mu 11.327
_exptl_absorpt_correction_T_max 0.477
_exptl_absorpt_correction_T_min 0.291
_exptl_absorpt_correction_type gaussian
_exptl_absorpt_process_details
;
CrysAlisPro, Agilent Technologies,
Version 1.171.35.21 (release 20-01-2012 CrysAlis171 .NET)
(compiled Jan 23 2012,18:06:46)
Numerical absorption correction based on gaussian integration over
a multifaceted crystal model
;
_exptl_crystal_colour blue
_exptl_crystal_density_diffrn 3.703
_exptl_crystal_density_method 'not measured'
_exptl_crystal_description formless
_exptl_crystal_F_000 692
_exptl_crystal_size_max 0.124
_exptl_crystal_size_mid 0.118
_exptl_crystal_size_min 0.087
_refine_diff_density_max 0.687
_refine_diff_density_min -0.812
_refine_diff_density_rms 0.129
_refine_ls_extinction_coef 0.0010(3)
_refine_ls_extinction_expression Fc^*^=kFc[1+0.001xFc^2^\l^3^/sin(2\q)]^-1/4^
_refine_ls_extinction_method 'SHELXL-2014/7 (Sheldrick 2014'
_refine_ls_goodness_of_fit_ref 1.137
_refine_ls_hydrogen_treatment undef
_refine_ls_matrix_type full
_refine_ls_number_parameters 119
_refine_ls_number_reflns 1512
_refine_ls_number_restraints 0
_refine_ls_restrained_S_all 1.137
_refine_ls_R_factor_all 0.0303
_refine_ls_R_factor_gt 0.0264
_refine_ls_shift/su_max 0.001
_refine_ls_shift/su_mean 0.000
_refine_ls_structure_factor_coef Fsqd
_refine_ls_weighting_details 'w=1/[\s^2^(Fo^2^)+(0.0200P)^2^+1.0000P] where P=(Fo^2^+2Fc^2^)/3'
_refine_ls_weighting_scheme calc
_refine_ls_wR_factor_gt 0.0575
_refine_ls_wR_factor_ref 0.0593
_reflns_Friedel_coverage 0.000
_reflns_number_gt 1394
_reflns_number_total 1512
_reflns_threshold_expression 'I > 2\s(I)'
_cod_data_source_file c5dt04543f1.cif
_cod_data_source_block shelx
_cod_depositor_comments 'Adding full bibliography for 7037646.cif.'
_cod_database_code 7037646
_shelx_shelxl_version_number 2014/7
_shelx_space_group_comment
;
The symmetry employed for this shelxl refinement is uniquely defined
by the following loop, which should always be used as a source of
symmetry information in preference to the above space-group names.
They are only intended as comments.
;
_shelx_estimated_absorpt_t_min 0.334
_shelx_estimated_absorpt_t_max 0.439

loop_
_space_group_symop_operation_xyz
'x, y, z'
'-x, y+1/2, -z+1/2'
'-x, -y, -z'
'x, -y-1/2, z-1/2'

loop_
_atom_site_label
_atom_site_type_symbol
_atom_site_fract_x
_atom_site_fract_y
_atom_site_fract_z
_atom_site_U_iso_or_equiv
_atom_site_adp_type
_atom_site_occupancy
_atom_site_site_symmetry_order
_atom_site_calc_flag
Rb1 Rb 1.21380(8) 0.17410(3) 0.78709(4) 0.02163(13) Uani 1 1 d
Cu1 Cu 1.23747(8) 0.45747(3) 0.95106(5) 0.01172(13) Uani 1 1 d
P1 P 0.72625(17) 0.32801(6) 0.95098(10) 0.00910(19) Uani 1 1 d
Al1 Al 0.7540(2) 0.37047(7) 0.61129(12) 0.0091(2) Uani 1 1 d
P2 P 1.28036(17) 0.48791(6) 0.66494(10) 0.00959(19) Uani 1 1 d
O1 O 0.7703(5) 0.42219(17) 0.4248(3) 0.0153(5) Uani 1 1 d
O2 O 1.4127(5) 0.40983(17) 0.5879(3) 0.0137(5) Uani 1 1 d
O3 O 0.4349(5) 0.34030(16) 0.9698(3) 0.0131(5) Uani 1 1 d
O4 O 0.7491(5) 0.31148(17) 0.7926(3) 0.0133(5) Uani 1 1 d
O5 O 1.4524(5) 0.51013(17) 0.8134(3) 0.0117(5) Uani 1 1 d
O6 O 1.0119(5) 0.44928(17) 0.6976(3) 0.0146(5) Uani 1 1 d
O7 O 0.9046(5) 0.41436(16) 1.0148(3) 0.0110(5) Uani 1 1 d
O8 O 0.8431(5) 0.25817(16) 0.5409(3) 0.0122(5) Uani 1 1 d

loop_
_atom_site_aniso_label
_atom_site_aniso_U_11
_atom_site_aniso_U_22
_atom_site_aniso_U_33
_atom_site_aniso_U_23
_atom_site_aniso_U_13
_atom_site_aniso_U_12
Rb1 0.0228(2) 0.0171(2) 0.0225(2) -0.00231(14) -0.00232(16) 0.00214(14)
Cu1 0.0127(2) 0.0075(2) 0.0168(3) 0.00089(16) 0.00775(18) 0.00097(15)
P1 0.0108(4) 0.0055(4) 0.0118(5) -0.0005(3) 0.0042(4) -0.0003(3)
Al1 0.0102(5) 0.0069(5) 0.0106(5) 0.0008(4) 0.0029(4) -0.0008(4)
P2 0.0108(4) 0.0075(4) 0.0113(5) 0.0006(3) 0.0043(4) 0.0000(3)
O1 0.0206(13) 0.0104(12) 0.0159(14) 0.0038(10) 0.0056(11) 0.0009(10)
O2 0.0135(12) 0.0133(13) 0.0150(14) -0.0029(10) 0.0041(11) 0.0026(9)
O3 0.0126(12) 0.0076(12) 0.0202(14) -0.0004(10) 0.0055(11) -0.0003(9)
O4 0.0197(13) 0.0110(12) 0.0099(13) 0.0006(9) 0.0047(11) -0.0012(10)
O5 0.0124(12) 0.0129(12) 0.0099(12) 0.0003(9) 0.0025(10) -0.0004(9)
O6 0.0138(12) 0.0141(13) 0.0170(14) -0.0012(10) 0.0061(11) -0.0038(10)
O7 0.0112(11) 0.0081(11) 0.0145(13) -0.0016(9) 0.0046(10) -0.0007(9)
O8 0.0161(12) 0.0048(11) 0.0159(14) -0.0015(9) 0.0034(10) -0.0004(9)

loop_
_atom_type_symbol
_atom_type_description
_atom_type_scat_dispersion_real
_atom_type_scat_dispersion_imag
_atom_type_scat_source
O O 0.0106 0.0060 'International Tables Vol C Tables 4.2.6.8 and 6.1.1.4'
P P 0.1023 0.0942 'International Tables Vol C Tables 4.2.6.8 and 6.1.1.4'
Cu Cu 0.3201 1.2651 'International Tables Vol C Tables 4.2.6.8 and 6.1.1.4'
Rb Rb -0.9393 2.9676 'International Tables Vol C Tables 4.2.6.8 and 6.1.1.4'
Al Al 0.0645 0.0514 'International Tables Vol C Tables 4.2.6.8 and 6.1.1.4'

loop_
_geom_angle_atom_site_label_1
_geom_angle_atom_site_label_2
_geom_angle_atom_site_label_3
_geom_angle
_geom_angle_site_symmetry_1
_geom_angle_site_symmetry_3
_geom_angle_publ_flag
O4 P1 O3 111.97(15) . . n
O4 P1 O8 108.82(14) . 4_566 n
O3 P1 O8 108.18(14) . 4_566 n
O4 P1 O7 110.38(14) . . n
O3 P1 O7 111.83(13) . . n
O8 P1 O7 105.38(14) 4_566 . n
O2 Al1 O6 118.30(12) 1_455 . n
O2 Al1 O8 121.80(12) 1_455 . n
O6 Al1 O8 119.79(12) . . n
O2 Al1 O4 94.35(12) 1_455 . n
O6 Al1 O4 89.69(12) . . n
O8 Al1 O4 89.29(12) . . n
O2 Al1 O1 88.33(12) 1_455 . n
O6 Al1 O1 91.55(12) . . n
O8 Al1 O1 86.87(12) . . n
O4 Al1 O1 176.08(12) . . n
O1 P2 O5 110.09(14) 3_766 . n
O1 P2 O2 112.52(15) 3_766 . n
O5 P2 O2 110.24(14) . . n
O1 P2 O6 109.62(14) 3_766 . n
O5 P2 O6 105.68(14) . . n
O2 P2 O6 108.45(14) . . n

loop_
_geom_bond_atom_site_label_1
_geom_bond_atom_site_label_2
_geom_bond_distance
_geom_bond_site_symmetry_2
_geom_bond_publ_flag
Rb1 O8 2.945(3) . y
Rb1 O3 2.992(2) 1_655 y
Rb1 O7 3.009(3) 4_565 y
Rb1 O2 3.050(3) 4_566 y
Rb1 O4 3.056(2) . y
Rb1 O1 3.099(3) 4_566 y
Rb1 O5 3.106(2) 2_846 y
Rb1 O1 3.185(3) 4_666 y
Rb1 O4 3.326(2) 1_655 y
Rb1 O3 3.362(3) 4_665 y
Rb1 O6 3.376(3) 2_746 y
Rb1 O8 3.419(2) 4_566 y
Cu1 O3 1.921(2) 1_655 y
Cu1 O5 1.975(2) . y
Cu1 O7 1.984(2) . y
Cu1 O7 1.989(2) 3_767 y
P1 O4 1.524(3) . y
P1 O3 1.529(3) . y
P1 O8 1.532(2) 4_566 y
P1 O7 1.567(2) . y
Al1 O2 1.793(3) 1_455 y
Al1 O6 1.792(3) . y
Al1 O8 1.800(3) . y
Al1 O4 1.893(3) . y
Al1 O1 1.905(3) . y
P2 O1 1.514(3) 3_766 y
P2 O5 1.533(3) . y
P2 O2 1.533(2) . y
P2 O6 1.547(2) . y
